data_7250493
loop_
_publ_author_name
'Stati, Dumitru'
'van Leusen, Jan'
'Kravtsov, Victor Ch.'
'Chumakov, Yurii'
'K\"ogerler, Paul'
'Baca, Svetlana G.'

_publ_section_title
;
 Variations of heterometallic cores and magnetic properties in
 Co(iii)--Y/Ln isobutyrate clusters with N-butyldiethanolamine: from
 tetranuclear to octanuclear clusters
;
_journal_issue 23
_journal_name_full 'RSC Advances'
_journal_page_first 18209
_journal_page_last 18223
_journal_paper_doi 10.1039/D5RA02513C
_journal_volume 15
_journal_year 2025
_chemical_formula_sum 'C64 H128 Co4 N8 O40 Tb4'
_chemical_formula_weight 2521.14
_space_group_crystal_system monoclinic
_space_group_IT_number 15
_space_group_name_Hall '-C 2yc'
_space_group_name_H-M_alt 'C 1 2/c 1'
_atom_sites_solution_hydrogens mixed
_audit_creation_method SHELXL-2016/6
_audit_update_record
;
2023-01-31 deposited with the CCDC.	2025-05-20 downloaded from the CCDC.
;
_cell_angle_alpha 90
_cell_angle_beta 94.74(3)
_cell_angle_gamma 90
_cell_formula_units_Z 4
_cell_length_a 12.102(2)
_cell_length_b 34.633(7)
_cell_length_c 21.475(4)
_cell_measurement_reflns_used 911
_cell_measurement_temperature 100(2)
_cell_measurement_theta_max 17.39
_cell_measurement_theta_min 2.24
_cell_volume 8970(3)
_computing_cell_refinement 'Bruker SAINT'
_computing_data_collection 'Bruker APEX2'
_computing_data_reduction 'Bruker SAINT, SADABS and XPREP'
_computing_molecular_graphics 'Bruker SHELXTL'
_computing_publication_material 'Bruker SHELXTL'
_computing_structure_refinement 'SHELXL-2016/6 (Sheldrick, 2016)'
_computing_structure_solution 'SHELXS-97 (Sheldrick 2008)'
_diffrn_ambient_temperature 100(2)
_diffrn_measured_fraction_theta_full 0.996
_diffrn_measured_fraction_theta_max 0.996
_diffrn_measurement_device_type 'Bruker APEX-II CCD'
_diffrn_measurement_method '\w scans'
_diffrn_radiation_type MoK\a
_diffrn_radiation_wavelength 0.71073
_diffrn_reflns_av_R_equivalents 0.1288
_diffrn_reflns_av_unetI/netI 0.1006
_diffrn_reflns_Laue_measured_fraction_full 0.996
_diffrn_reflns_Laue_measured_fraction_max 0.996
_diffrn_reflns_limit_h_max 14
_diffrn_reflns_limit_h_min -14
_diffrn_reflns_limit_k_max 40
_diffrn_reflns_limit_k_min -40
_diffrn_reflns_limit_l_max 25
_diffrn_reflns_limit_l_min -25
_diffrn_reflns_number 29491
_diffrn_reflns_point_group_measured_fraction_full 0.996
_diffrn_reflns_point_group_measured_fraction_max 0.996
_diffrn_reflns_theta_full 24.563
_diffrn_reflns_theta_max 24.563
_diffrn_reflns_theta_min 1.788
_exptl_absorpt_coefficient_mu 3.920
_exptl_absorpt_correction_type multi-scan
_exptl_absorpt_process_details sadabs
_exptl_crystal_colour purple
_exptl_crystal_density_diffrn 1.867
_exptl_crystal_description plate
_exptl_crystal_F_000 5024
_exptl_crystal_size_max 0.110
_exptl_crystal_size_mid 0.110
_exptl_crystal_size_min 0.030
_exptl_transmission_factor_max 0.7451
_exptl_transmission_factor_min 0.5398
_refine_diff_density_max 1.104
_refine_diff_density_min -0.902
_refine_diff_density_rms 0.187
_refine_ls_extinction_method none
_refine_ls_goodness_of_fit_ref 1.024
_refine_ls_hydrogen_treatment constr
_refine_ls_matrix_type full
_refine_ls_number_parameters 547
_refine_ls_number_reflns 7512
_refine_ls_number_restraints 68
_refine_ls_restrained_S_all 1.029
_refine_ls_R_factor_all 0.0830
_refine_ls_R_factor_gt 0.0470
_refine_ls_shift/su_max 0.000
_refine_ls_shift/su_mean 0.000
_refine_ls_structure_factor_coef Fsqd
_refine_ls_weighting_details 'w=1/[\s^2^(Fo^2^)+(0.0001P)^2^+10.7298P] where P=(Fo^2^+2Fc^2^)/3'
_refine_ls_weighting_scheme calc
_refine_ls_wR_factor_gt 0.0968
_refine_ls_wR_factor_ref 0.1106
_reflns_Friedel_coverage 0.000
_reflns_number_gt 5089
_reflns_number_total 7512
_reflns_threshold_expression 'I > 2\s(I)'
_cod_data_source_file d5ra02513c2.cif
_cod_data_source_block SD-250sb_2
_cod_original_sg_symbol_H-M 'C 2/c'
_cod_database_code 7250493
_shelx_shelxl_version_number 2016/6
_shelx_space_group_comment
; 
The symmetry employed for this shelxl refinement is uniquely defined 
by the following loop, which should always be used as a source of 
symmetry information in preference to the above space-group names. 
They are only intended as comments. 
;
_shelx_estimated_absorpt_t_min 0.672
_shelx_estimated_absorpt_t_max 0.891

loop_
_space_group_symop_operation_xyz
'x, y, z'
'-x, y, -z+1/2'
'x+1/2, y+1/2, z'
'-x+1/2, y+1/2, -z+1/2'
'-x, -y, -z'
'x, -y, z-1/2'
'-x+1/2, -y+1/2, -z'
'x+1/2, -y+1/2, z-1/2'

loop_
_atom_site_label
_atom_site_type_symbol
_atom_site_fract_x
_atom_site_fract_y
_atom_site_fract_z
_atom_site_U_iso_or_equiv
_atom_site_adp_type
_atom_site_occupancy
_atom_site_site_symmetry_order
_atom_site_calc_flag
_atom_site_refinement_flags_posn
_atom_site_refinement_flags_adp
_atom_site_refinement_flags_occupancy
_atom_site_disorder_assembly
_atom_site_disorder_group
Tb1 Tb 0.500000 -0.01135(2) 0.250000 0.01094(15) Uani 1 2 d S T P . .
Tb2 Tb 0.31885(3) 0.07350(2) 0.33774(2) 0.01183(12) Uani 1 1 d . . . . .
Tb3 Tb 0.500000 0.15657(2) 0.250000 0.01322(16) Uani 1 2 d S T P . .
Co1 Co 0.29820(9) -0.02247(3) 0.34597(5) 0.0093(3) Uani 1 1 d . . . . .
Co2 Co 0.30735(9) 0.16973(3) 0.35388(5) 0.0107(3) Uani 1 1 d . . . . .
C1 C 0.2983(7) -0.0777(2) 0.2456(4) 0.014(2) Uani 1 1 d . . . . .
C2 C 0.2514(7) -0.1145(2) 0.2157(4) 0.0181(15) Uani 1 1 d . . . . .
H2A H 0.248693 -0.110962 0.169358 0.022 Uiso 1 1 calc R U . . .
C3 C 0.3295(9) -0.1482(3) 0.2325(6) 0.059(4) Uani 1 1 d . . . . .
H3A H 0.340332 -0.150661 0.278092 0.088 Uiso 1 1 calc R U . . .
H3B H 0.401070 -0.143449 0.215696 0.088 Uiso 1 1 calc R U . . .
H3C H 0.297125 -0.172073 0.214664 0.088 Uiso 1 1 calc R U . . .
C4 C 0.1366(8) -0.1245(3) 0.2315(5) 0.036(3) Uani 1 1 d . . . . .
H4A H 0.137392 -0.129991 0.276305 0.055 Uiso 1 1 calc R U . . .
H4B H 0.110502 -0.147356 0.207667 0.055 Uiso 1 1 calc R U . . .
H4C H 0.086771 -0.102767 0.220869 0.055 Uiso 1 1 calc R U . . .
C5 C 0.0921(7) 0.0188(2) 0.3379(4) 0.0114(19) Uani 1 1 d . . . . .
C6 C -0.0327(7) 0.0189(2) 0.3426(4) 0.0181(15) Uani 1 1 d . . . . .
H6A H -0.066183 0.036766 0.309677 0.022 Uiso 1 1 calc R U . . .
C7 C -0.0847(7) -0.0207(2) 0.3306(4) 0.022(2) Uani 1 1 d . . . . .
H7A H -0.071471 -0.029309 0.288374 0.033 Uiso 1 1 calc R U . . .
H7B H -0.164707 -0.019191 0.334481 0.033 Uiso 1 1 calc R U . . .
H7C H -0.051382 -0.039208 0.361219 0.033 Uiso 1 1 calc R U . . .
C8 C -0.0577(8) 0.0354(3) 0.4057(5) 0.034(3) Uani 1 1 d . . . . .
H8A H -0.028457 0.017920 0.439017 0.052 Uiso 1 1 calc R U . . .
H8B H -0.138065 0.037976 0.407118 0.052 Uiso 1 1 calc R U . . .
H8C H -0.022613 0.060743 0.411486 0.052 Uiso 1 1 calc R U . . .
C9 C 0.2765(6) 0.1265(2) 0.4655(4) 0.0107(19) Uani 1 1 d . U . . .
C10 C 0.2347(8) 0.1255(2) 0.5307(4) 0.020(2) Uani 1 1 d . . . . .
H10A H 0.298530 0.118397 0.561050 0.024 Uiso 1 1 calc R U . . .
C11 C 0.1464(9) 0.0941(3) 0.5332(5) 0.041(3) Uani 1 1 d . . . . .
H11A H 0.121565 0.092795 0.575398 0.062 Uiso 1 1 calc R U . . .
H11B H 0.177924 0.069149 0.522371 0.062 Uiso 1 1 calc R U . . .
H11C H 0.083211 0.100206 0.503282 0.062 Uiso 1 1 calc R U . . .
C12 C 0.1882(8) 0.1639(3) 0.5518(4) 0.030(3) Uani 1 1 d . U . . .
H12A H 0.121327 0.170427 0.525045 0.044 Uiso 1 1 calc R U . . .
H12B H 0.243822 0.184211 0.548820 0.044 Uiso 1 1 calc R U . . .
H12C H 0.169566 0.161637 0.595249 0.044 Uiso 1 1 calc R U . . .
C13 C 0.4907(7) 0.2217(2) 0.3645(4) 0.0121(19) Uani 1 1 d . . . . .
C14 C 0.5440(7) 0.2589(2) 0.3912(4) 0.020(2) Uani 1 1 d . . . . .
H14A H 0.495602 0.270170 0.422067 0.024 Uiso 1 1 calc R U . . .
C15 C 0.5562(9) 0.2879(3) 0.3395(4) 0.033(3) Uani 1 1 d . . . . .
H15A H 0.609470 0.278148 0.311362 0.049 Uiso 1 1 calc R U . . .
H15B H 0.582746 0.312468 0.357704 0.049 Uiso 1 1 calc R U . . .
H15C H 0.484099 0.291803 0.316051 0.049 Uiso 1 1 calc R U . . .
C16 C 0.6572(7) 0.2489(3) 0.4248(4) 0.025(2) Uani 1 1 d . . . . .
H16A H 0.706409 0.239037 0.394492 0.038 Uiso 1 1 calc R U . . .
H16B H 0.647715 0.229236 0.456695 0.038 Uiso 1 1 calc R U . . .
H16C H 0.689875 0.272197 0.444782 0.038 Uiso 1 1 calc R U . . .
C17 C 0.4153(7) -0.0693(2) 0.4363(4) 0.016(2) Uani 1 1 d . . . . .
H17A H 0.456648 -0.053112 0.468363 0.019 Uiso 1 1 calc R U . . .
H17B H 0.412306 -0.095943 0.452559 0.019 Uiso 1 1 calc R U . . .
C18 C 0.4728(7) -0.0690(2) 0.3781(4) 0.016(2) Uani 1 1 d . . . . .
H18A H 0.553802 -0.071298 0.388422 0.019 Uiso 1 1 calc R U . . .
H18B H 0.448062 -0.091296 0.351750 0.019 Uiso 1 1 calc R U . . .
C19 C 0.2733(8) -0.0252(2) 0.4725(4) 0.0209(15) Uani 1 1 d . . . . .
H19A H 0.192588 -0.019906 0.469802 0.025 Uiso 1 1 calc R U . . .
H19B H 0.295580 -0.035784 0.514446 0.025 Uiso 1 1 calc R U . . .
C20 C 0.3351(8) 0.0112(3) 0.4625(4) 0.0209(15) Uani 1 1 d . . . . .
H20A H 0.302945 0.032554 0.485675 0.025 Uiso 1 1 calc R U . . .
H20B H 0.413646 0.008025 0.478704 0.025 Uiso 1 1 calc R U . . .
C21 C 0.2178(8) -0.0866(2) 0.4199(4) 0.022(2) Uani 1 1 d . . . . .
H21A H 0.244071 -0.106753 0.392009 0.026 Uiso 1 1 calc R U . . .
H21B H 0.145513 -0.077086 0.400903 0.026 Uiso 1 1 calc R U . . .
C22 C 0.1999(8) -0.1050(2) 0.4834(4) 0.0216(16) Uani 1 1 d D . . . .
H22A H 0.272292 -0.107935 0.508008 0.026 Uiso 1 1 calc R U . . .
H22B H 0.152877 -0.087860 0.506957 0.026 Uiso 1 1 calc R U . . .
C23 C 0.1452(8) -0.1439(2) 0.4751(4) 0.0216(16) Uani 1 1 d D . . . .
H23A H 0.193300 -0.161088 0.452145 0.026 Uiso 1 1 calc R U . . .
H23B H 0.074045 -0.140938 0.449313 0.026 Uiso 1 1 calc R U . . .
C24 C 0.1233(9) -0.1630(3) 0.5370(4) 0.030(3) Uani 1 1 d . . . . .
H24A H 0.192989 -0.165122 0.563452 0.045 Uiso 1 1 calc R U . . .
H24B H 0.092095 -0.188807 0.529029 0.045 Uiso 1 1 calc R U . . .
H24C H 0.070616 -0.147260 0.558333 0.045 Uiso 1 1 calc R U . . .
C25 C 0.0773(7) 0.1779(2) 0.3336(5) 0.029(3) Uani 1 1 d D . . . .
H25A H 0.026976 0.182133 0.367013 0.035 Uiso 1 1 calc R U . . .
H25B H 0.036554 0.185053 0.293390 0.035 Uiso 1 1 calc R U . . .
C26 C 0.1050(9) 0.1375(3) 0.3319(7) 0.057(4) Uani 1 1 d D U . . .
H26A H 0.082439 0.125334 0.370528 0.068 Uiso 1 1 calc R U . . .
H26B H 0.060411 0.125600 0.296254 0.068 Uiso 1 1 calc R U . . .
C27 C 0.1929(7) 0.2280(3) 0.2893(4) 0.022(2) Uani 1 1 d . . . . .
H27A H 0.243256 0.249701 0.301539 0.027 Uiso 1 1 calc R U . . .
H27B H 0.121390 0.238804 0.271507 0.027 Uiso 1 1 calc R U . . .
C28 C 0.2434(7) 0.2030(3) 0.2410(4) 0.024(2) Uani 1 1 d . . . . .
H28A H 0.187118 0.184943 0.221680 0.029 Uiso 1 1 calc R U . . .
H28B H 0.270580 0.219350 0.207676 0.029 Uiso 1 1 calc R U . . .
C29 C 0.1590(7) 0.2293(2) 0.3995(4) 0.018(2) Uani 1 1 d . . . . .
H29A H 0.230401 0.242071 0.412373 0.022 Uiso 1 1 calc R U . . .
H29B H 0.139721 0.212805 0.434699 0.022 Uiso 1 1 calc R U . . .
C30 C 0.0693(7) 0.2606(2) 0.3886(4) 0.018(2) Uani 1 1 d . . . . .
H30A H 0.096767 0.281280 0.361974 0.022 Uiso 1 1 calc R U . . .
H30B H 0.002304 0.249208 0.366186 0.022 Uiso 1 1 calc R U . . .
C31 C 0.0391(8) 0.2779(3) 0.4498(4) 0.025(2) Uani 1 1 d . . . . .
H31A H 0.107998 0.284425 0.475708 0.030 Uiso 1 1 calc R U . . .
H31B H -0.001349 0.258314 0.472690 0.030 Uiso 1 1 calc R U . . .
C32 C -0.0328(8) 0.3142(3) 0.4408(5) 0.038(3) Uani 1 1 d . . . . .
H32A H 0.009371 0.334529 0.421639 0.057 Uiso 1 1 calc R U . . .
H32B H -0.054036 0.323057 0.481478 0.057 Uiso 1 1 calc R U . . .
H32C H -0.099571 0.308213 0.413584 0.057 Uiso 1 1 calc R U . . .
O1 O 0.3195(4) 0.01238(14) 0.2776(3) 0.0104(13) Uani 1 1 d . . . . .
H1 H 0.265162 0.004578 0.249208 0.012 Uiso 1 1 d R U . . .
O2 O 0.4265(4) 0.13311(15) 0.3466(3) 0.0135(13) Uani 1 1 d . . . . .
H2 H 0.451518 0.133695 0.387279 0.016 Uiso 1 1 d R U . . .
O3 O 0.3764(5) -0.06073(15) 0.2211(3) 0.0161(14) Uani 1 1 d . . . . .
O4 O 0.2551(4) -0.06620(14) 0.2945(3) 0.0117(13) Uani 1 1 d . . . . .
O5 O 0.1418(4) -0.01318(15) 0.3457(3) 0.0125(13) Uani 1 1 d . . . . .
O6 O 0.1367(5) 0.05110(16) 0.3290(3) 0.0172(14) Uani 1 1 d . . . . .
O7 O 0.3017(5) 0.09556(16) 0.4415(3) 0.0163(14) Uani 1 1 d . . . . .
O8 O 0.2825(4) 0.16022(15) 0.4402(3) 0.0135(13) Uani 1 1 d . . . . .
O9 O 0.3991(4) 0.21209(15) 0.3852(2) 0.0119(13) Uani 1 1 d . . . . .
O10 O 0.5407(5) 0.20506(16) 0.3240(3) 0.0169(14) Uani 1 1 d . . . . .
O11 O 0.4493(4) -0.03416(15) 0.3447(3) 0.0123(13) Uani 1 1 d . . . . .
O12 O 0.3291(4) 0.02009(14) 0.3979(2) 0.0093(12) Uani 1 1 d . . . . .
O13 O 0.2132(4) 0.12900(15) 0.3266(3) 0.0113(13) Uani 1 1 d . . . . .
O14 O 0.3314(4) 0.18237(15) 0.2715(2) 0.0110(13) Uani 1 1 d . . . . .
O15 O 0.5015(4) 0.04605(15) 0.3182(2) 0.0121(13) Uani 1 1 d . . . . .
O16 O 0.5521(6) 0.06484(17) 0.4119(3) 0.0306(17) Uani 1 1 d . . . . .
O17 O 0.6475(5) 0.02073(19) 0.3674(3) 0.0300(17) Uani 1 1 d . . . . .
O18 O 0.3710(5) 0.10061(16) 0.2380(3) 0.0156(14) Uani 1 1 d . . . . .
O19 O 0.3300(9) 0.1366(3) 0.1603(5) 0.015(3) Uani 0.68(2) 1 d D U P A 1
O20 O 0.2014(8) 0.0957(4) 0.1839(7) 0.034(3) Uani 0.68(2) 1 d D U P A 1
O19' O 0.288(3) 0.1259(8) 0.1443(9) 0.040(6) Uani 0.32(2) 1 d D U P A 2
O20' O 0.2189(17) 0.0864(6) 0.2145(13) 0.023(6) Uani 0.32(2) 1 d D U P A 2
N1 N 0.2991(5) -0.05369(19) 0.4230(3) 0.0137(12) Uani 1 1 d . . . . .
N2 N 0.1749(5) 0.20396(18) 0.3448(3) 0.0137(12) Uani 1 1 d . . . . .
N3 N 0.5700(6) 0.0437(2) 0.3676(3) 0.0147(17) Uani 1 1 d . . . . .
N4 N 0.2946(7) 0.1087(2) 0.1947(4) 0.026(2) Uani 1 1 d D . . . .

loop_
_atom_site_aniso_label
_atom_site_aniso_U_11
_atom_site_aniso_U_22
_atom_site_aniso_U_33
_atom_site_aniso_U_23
_atom_site_aniso_U_13
_atom_site_aniso_U_12
Tb1 0.0110(3) 0.0109(3) 0.0119(3) 0.000 0.0067(3) 0.000
Tb2 0.0136(2) 0.0086(2) 0.0142(2) -0.00020(18) 0.00666(18) -0.00002(18)
Tb3 0.0155(4) 0.0100(3) 0.0156(4) 0.000 0.0093(3) 0.000
Co1 0.0096(6) 0.0094(6) 0.0094(6) 0.0001(5) 0.0032(5) -0.0002(5)
Co2 0.0111(6) 0.0104(6) 0.0110(6) -0.0002(5) 0.0029(5) 0.0009(5)
C1 0.016(5) 0.014(5) 0.011(5) 0.004(4) -0.002(4) 0.000(4)
C2 0.016(4) 0.023(4) 0.015(4) -0.002(3) 0.000(3) 0.000(3)
C3 0.040(8) 0.035(7) 0.099(12) -0.029(7) -0.006(7) 0.008(6)
C4 0.033(7) 0.031(6) 0.047(7) -0.010(5) 0.012(6) -0.012(5)
C5 0.020(5) 0.011(5) 0.004(4) -0.004(4) 0.004(4) -0.002(4)
C6 0.016(4) 0.023(4) 0.015(4) -0.002(3) 0.000(3) 0.000(3)
C7 0.011(5) 0.030(6) 0.025(6) 0.010(5) 0.005(4) -0.002(4)
C8 0.019(6) 0.051(7) 0.034(6) -0.013(6) 0.009(5) -0.007(5)
C9 0.004(4) 0.017(4) 0.011(4) 0.002(4) 0.004(3) 0.004(3)
C10 0.031(6) 0.017(5) 0.012(5) 0.001(4) 0.007(4) 0.013(4)
C11 0.068(8) 0.021(6) 0.039(7) 0.009(5) 0.025(6) 0.000(6)
C12 0.044(7) 0.034(6) 0.013(5) -0.005(4) 0.019(5) 0.002(5)
C13 0.015(5) 0.011(5) 0.010(5) 0.004(4) -0.001(4) 0.009(4)
C14 0.011(5) 0.015(5) 0.032(6) -0.008(4) -0.004(4) 0.003(4)
C15 0.057(8) 0.020(6) 0.021(6) 0.008(5) 0.004(5) -0.004(5)
C16 0.029(6) 0.023(5) 0.024(6) -0.004(4) 0.006(5) 0.001(4)
C17 0.013(5) 0.015(5) 0.020(5) 0.012(4) -0.002(4) 0.004(4)
C18 0.017(5) 0.016(5) 0.015(5) 0.009(4) 0.009(4) 0.007(4)
C19 0.026(4) 0.029(4) 0.009(3) -0.006(3) 0.007(3) 0.000(3)
C20 0.026(4) 0.029(4) 0.009(3) -0.006(3) 0.007(3) 0.000(3)
C21 0.038(6) 0.012(5) 0.016(5) 0.004(4) 0.008(5) -0.011(4)
C22 0.033(4) 0.016(4) 0.017(4) 0.008(3) 0.006(3) -0.007(3)
C23 0.033(4) 0.016(4) 0.017(4) 0.008(3) 0.006(3) -0.007(3)
C24 0.050(7) 0.023(6) 0.018(6) 0.007(4) 0.013(5) -0.001(5)
C25 0.012(5) 0.018(5) 0.059(8) -0.009(5) 0.011(5) -0.002(4)
C26 0.035(6) 0.030(6) 0.106(8) -0.015(6) 0.002(6) -0.002(5)
C27 0.019(5) 0.027(5) 0.022(5) 0.011(4) 0.009(4) 0.018(4)
C28 0.021(6) 0.030(6) 0.022(6) 0.006(4) 0.009(5) 0.009(4)
C29 0.020(5) 0.025(5) 0.010(5) -0.007(4) 0.004(4) 0.005(4)
C30 0.023(5) 0.015(5) 0.020(5) -0.001(4) 0.017(4) 0.001(4)
C31 0.027(6) 0.023(5) 0.027(6) -0.002(5) 0.009(5) 0.009(4)
C32 0.041(7) 0.016(5) 0.061(8) -0.009(5) 0.025(6) 0.009(5)
O1 0.006(3) 0.012(3) 0.014(3) -0.002(2) 0.004(3) -0.003(2)
O2 0.019(3) 0.014(3) 0.008(3) -0.002(3) 0.005(3) -0.001(3)
O3 0.015(3) 0.018(3) 0.017(3) 0.003(3) 0.007(3) -0.009(3)
O4 0.013(3) 0.012(3) 0.010(3) 0.000(2) 0.001(3) -0.001(2)
O5 0.014(3) 0.010(3) 0.014(3) -0.001(3) 0.007(3) -0.002(3)
O6 0.014(3) 0.012(3) 0.025(4) -0.002(3) 0.001(3) 0.004(3)
O7 0.026(4) 0.014(3) 0.010(3) 0.004(3) 0.010(3) 0.006(3)
O8 0.016(3) 0.016(3) 0.009(3) 0.000(3) 0.001(3) -0.002(3)
O9 0.008(3) 0.016(3) 0.012(3) -0.005(3) 0.006(3) 0.000(2)
O10 0.012(3) 0.021(3) 0.018(3) -0.003(3) 0.004(3) 0.001(3)
O11 0.014(3) 0.007(3) 0.017(3) 0.004(2) 0.004(3) 0.002(2)
O12 0.011(3) 0.011(3) 0.006(3) -0.004(2) 0.004(2) -0.002(2)
O13 0.006(3) 0.010(3) 0.019(3) -0.003(3) 0.005(3) 0.002(2)
O14 0.015(3) 0.010(3) 0.008(3) 0.005(2) 0.000(3) 0.004(2)
O15 0.010(3) 0.017(3) 0.009(3) 0.003(3) 0.000(3) 0.000(2)
O16 0.056(5) 0.023(4) 0.013(4) -0.004(3) -0.003(3) -0.009(3)
O17 0.009(4) 0.049(5) 0.032(4) 0.020(3) 0.007(3) 0.015(3)
O18 0.017(3) 0.018(3) 0.012(3) 0.000(3) 0.000(3) 0.002(3)
O19 0.015(5) 0.024(4) 0.006(4) 0.001(3) -0.004(3) -0.004(3)
O20 0.026(5) 0.038(6) 0.036(7) -0.011(5) -0.010(5) -0.002(5)
O19' 0.041(9) 0.047(9) 0.029(8) -0.003(7) -0.006(7) 0.007(7)
O20' 0.020(7) 0.026(7) 0.022(7) -0.007(5) -0.004(5) 0.003(4)
N1 0.010(3) 0.012(3) 0.020(3) 0.010(2) 0.008(2) 0.000(2)
N2 0.010(3) 0.012(3) 0.020(3) 0.010(2) 0.008(2) 0.000(2)
N3 0.019(5) 0.019(4) 0.006(4) 0.002(3) 0.000(3) -0.003(3)
N4 0.028(5) 0.028(5) 0.024(5) -0.016(4) 0.012(4) 0.003(4)

loop_
_atom_type_symbol
_atom_type_description
_atom_type_scat_dispersion_real
_atom_type_scat_dispersion_imag
_atom_type_scat_source
C C 0.0033 0.0016 'International Tables Vol C Tables 4.2.6.8 and 6.1.1.4'
H H 0.0000 0.0000 'International Tables Vol C Tables 4.2.6.8 and 6.1.1.4'
N N 0.0061 0.0033 'International Tables Vol C Tables 4.2.6.8 and 6.1.1.4'
O O 0.0106 0.0060 'International Tables Vol C Tables 4.2.6.8 and 6.1.1.4'
Co Co 0.3494 0.9721 'International Tables Vol C Tables 4.2.6.8 and 6.1.1.4'
Tb Tb -0.1723 4.1537 'International Tables Vol C Tables 4.2.6.8 and 6.1.1.4'

loop_
_geom_angle_atom_site_label_1
_geom_angle_atom_site_label_2
_geom_angle_atom_site_label_3
_geom_angle
_geom_angle_site_symmetry_1
_geom_angle_site_symmetry_3
_geom_angle_publ_flag
O11 Tb1 O11 140.0(3) 2_655 . ?
O11 Tb1 O3 74.04(19) 2_655 . ?
O11 Tb1 O3 76.81(19) . . ?
O11 Tb1 O3 76.81(19) 2_655 2_655 ?
O11 Tb1 O3 74.03(19) . 2_655 ?
O3 Tb1 O3 85.2(3) . 2_655 ?
O11 Tb1 O1 66.14(18) 2_655 2_655 ?
O11 Tb1 O1 129.32(18) . 2_655 ?
O3 Tb1 O1 138.51(19) . 2_655 ?
O3 Tb1 O1 75.19(18) 2_655 2_655 ?
O11 Tb1 O1 129.32(18) 2_655 . ?
O11 Tb1 O1 66.14(18) . . ?
O3 Tb1 O1 75.19(18) . . ?
O3 Tb1 O1 138.51(19) 2_655 . ?
O1 Tb1 O1 140.8(2) 2_655 . ?
O11 Tb1 O15 143.87(18) 2_655 . ?
O11 Tb1 O15 75.10(18) . . ?
O3 Tb1 O15 136.44(18) . . ?
O3 Tb1 O15 117.49(19) 2_655 . ?
O1 Tb1 O15 84.86(17) 2_655 . ?
O1 Tb1 O15 63.24(17) . . ?
O11 Tb1 O15 75.10(18) 2_655 2_655 ?
O11 Tb1 O15 143.87(18) . 2_655 ?
O3 Tb1 O15 117.49(19) . 2_655 ?
O3 Tb1 O15 136.44(18) 2_655 2_655 ?
O1 Tb1 O15 63.24(17) 2_655 2_655 ?
O1 Tb1 O15 84.86(17) . 2_655 ?
O15 Tb1 O15 72.7(2) . 2_655 ?
O11 Tb1 Co1 139.74(13) 2_655 . ?
O11 Tb1 Co1 32.67(13) . . ?
O3 Tb1 Co1 66.00(14) . . ?
O3 Tb1 Co1 103.72(14) 2_655 . ?
O1 Tb1 Co1 153.85(13) 2_655 . ?
O1 Tb1 Co1 34.86(12) . . ?
O15 Tb1 Co1 72.37(12) . . ?
O15 Tb1 Co1 119.23(12) 2_655 . ?
O11 Tb1 Co1 32.67(13) 2_655 2_655 ?
O11 Tb1 Co1 139.74(13) . 2_655 ?
O3 Tb1 Co1 103.72(14) . 2_655 ?
O3 Tb1 Co1 66.00(14) 2_655 2_655 ?
O1 Tb1 Co1 34.86(12) 2_655 2_655 ?
O1 Tb1 Co1 153.85(13) . 2_655 ?
O15 Tb1 Co1 119.23(12) . 2_655 ?
O15 Tb1 Co1 72.37(12) 2_655 2_655 ?
Co1 Tb1 Co1 166.78(4) . 2_655 ?
O12 Tb2 O13 138.26(19) . . ?
O12 Tb2 O6 77.28(19) . . ?
O13 Tb2 O6 75.94(18) . . ?
O12 Tb2 O7 74.43(18) . . ?
O13 Tb2 O7 74.91(19) . . ?
O6 Tb2 O7 91.5(2) . . ?
O12 Tb2 O2 130.20(19) . . ?
O13 Tb2 O2 65.88(18) . . ?
O6 Tb2 O2 141.58(18) . . ?
O7 Tb2 O2 75.07(18) . . ?
O12 Tb2 O18 143.51(18) . . ?
O13 Tb2 O18 76.84(18) . . ?
O6 Tb2 O18 111.4(2) . . ?
O7 Tb2 O18 137.60(18) . . ?
O2 Tb2 O18 64.73(18) . . ?
O12 Tb2 O15 76.96(18) . . ?
O13 Tb2 O15 142.81(18) . . ?
O6 Tb2 O15 135.33(18) . . ?
O7 Tb2 O15 115.51(19) . . ?
O2 Tb2 O15 81.94(17) . . ?
O18 Tb2 O15 72.70(18) . . ?
O12 Tb2 O1 66.18(18) . . ?
O13 Tb2 O1 132.97(18) . . ?
O6 Tb2 O1 73.60(18) . . ?
O7 Tb2 O1 139.97(18) . . ?
O2 Tb2 O1 137.59(17) . . ?
O18 Tb2 O1 81.98(18) . . ?
O15 Tb2 O1 62.76(17) . . ?
O12 Tb2 O20' 131.3(4) . . ?
O13 Tb2 O20' 65.5(5) . . ?
O6 Tb2 O20' 69.6(3) . . ?
O7 Tb2 O20' 139.0(4) . . ?
O2 Tb2 O20' 97.0(3) . . ?
O18 Tb2 O20' 41.8(3) . . ?
O15 Tb2 O20' 102.6(4) . . ?
O1 Tb2 O20' 70.7(4) . . ?
O12 Tb2 Co1 32.18(13) . . ?
O13 Tb2 Co1 142.25(13) . . ?
O6 Tb2 Co1 66.31(13) . . ?
O7 Tb2 Co1 104.91(13) . . ?
O2 Tb2 Co1 151.63(13) . . ?
O18 Tb2 Co1 116.76(13) . . ?
O15 Tb2 Co1 72.44(12) . . ?
O1 Tb2 Co1 35.06(12) . . ?
O20' Tb2 Co1 100.2(4) . . ?
O12 Tb2 Co2 139.17(13) . . ?
O13 Tb2 Co2 32.51(13) . . ?
O6 Tb2 Co2 106.98(13) . . ?
O7 Tb2 Co2 64.97(13) . . ?
O2 Tb2 Co2 34.70(13) . . ?
O18 Tb2 Co2 74.19(13) . . ?
O15 Tb2 Co2 116.40(12) . . ?
O1 Tb2 Co2 154.63(13) . . ?
O20' Tb2 Co2 85.5(4) . . ?
Co1 Tb2 Co2 168.38(3) . . ?
O14 Tb3 O14 134.5(3) 2_655 . ?
O14 Tb3 O10 73.59(19) 2_655 . ?
O14 Tb3 O10 74.10(19) . . ?
O14 Tb3 O10 74.10(19) 2_655 2_655 ?
O14 Tb3 O10 73.59(19) . 2_655 ?
O10 Tb3 O10 88.1(3) . 2_655 ?
O14 Tb3 O2 64.69(18) 2_655 2_655 ?
O14 Tb3 O2 133.07(18) . 2_655 ?
O10 Tb3 O2 137.72(19) . 2_655 ?
O10 Tb3 O2 74.61(18) 2_655 2_655 ?
O14 Tb3 O2 133.07(18) 2_655 . ?
O14 Tb3 O2 64.70(18) . . ?
O10 Tb3 O2 74.61(18) . . ?
O10 Tb3 O2 137.72(19) 2_655 . ?
O2 Tb3 O2 141.5(2) 2_655 . ?
O14 Tb3 O18 76.40(18) 2_655 2_655 ?
O14 Tb3 O18 146.92(18) . 2_655 ?
O10 Tb3 O18 113.21(19) . 2_655 ?
O10 Tb3 O18 136.51(19) 2_655 2_655 ?
O2 Tb3 O18 64.10(18) 2_655 2_655 ?
O2 Tb3 O18 85.58(18) . 2_655 ?
O14 Tb3 O18 146.92(18) 2_655 . ?
O14 Tb3 O18 76.40(18) . . ?
O10 Tb3 O18 136.51(19) . . ?
O10 Tb3 O18 113.21(19) 2_655 . ?
O2 Tb3 O18 85.58(18) 2_655 . ?
O2 Tb3 O18 64.10(18) . . ?
O18 Tb3 O18 77.7(3) 2_655 . ?
O14 Tb3 O19 67.7(2) 2_655 2_655 ?
O14 Tb3 O19 124.9(2) . 2_655 ?
O10 Tb3 O19 66.8(2) . 2_655 ?
O10 Tb3 O19 138.7(2) 2_655 2_655 ?
O2 Tb3 O19 101.7(2) 2_655 2_655 ?
O2 Tb3 O19 68.5(2) . 2_655 ?
O18 Tb3 O19 46.7(2) 2_655 2_655 ?
O18 Tb3 O19 107.4(2) . 2_655 ?
O14 Tb3 O19 124.9(2) 2_655 . ?
O14 Tb3 O19 67.7(2) . . ?
O10 Tb3 O19 138.7(2) . . ?
O10 Tb3 O19 66.9(2) 2_655 . ?
O2 Tb3 O19 68.5(2) 2_655 . ?
O2 Tb3 O19 101.7(2) . . ?
O18 Tb3 O19 107.4(2) 2_655 . ?
O18 Tb3 O19 46.7(2) . . ?
O19 Tb3 O19 151.2(4) 2_655 . ?
O14 Tb3 Co2 138.34(13) 2_655 . ?
O14 Tb3 Co2 31.66(13) . . ?
O10 Tb3 Co2 64.75(14) . . ?
O10 Tb3 Co2 103.49(14) 2_655 . ?
O2 Tb3 Co2 156.27(13) 2_655 . ?
O2 Tb3 Co2 34.24(12) . . ?
O18 Tb3 Co2 119.76(13) 2_655 . ?
O18 Tb3 Co2 73.33(13) . . ?
O19 Tb3 Co2 95.01(18) 2_655 . ?
O19 Tb3 Co2 88.83(19) . . ?
O14 Tb3 Co2 31.66(13) 2_655 2_655 ?
O14 Tb3 Co2 138.34(13) . 2_655 ?
O10 Tb3 Co2 103.49(14) . 2_655 ?
O10 Tb3 Co2 64.75(14) 2_655 2_655 ?
O2 Tb3 Co2 34.24(12) 2_655 2_655 ?
O2 Tb3 Co2 156.27(13) . 2_655 ?
O18 Tb3 Co2 73.33(13) 2_655 2_655 ?
O18 Tb3 Co2 119.76(13) . 2_655 ?
O19 Tb3 Co2 88.83(19) 2_655 2_655 ?
O19 Tb3 Co2 95.01(18) . 2_655 ?
Co2 Tb3 Co2 164.54(4) . 2_655 ?
O12 Co1 O11 91.8(2) . . ?
O12 Co1 O5 91.0(2) . . ?
O11 Co1 O5 177.0(2) . . ?
O12 Co1 O4 175.7(2) . . ?
O11 Co1 O4 92.3(2) . . ?
O5 Co1 O4 84.8(2) . . ?
O12 Co1 O1 85.9(2) . . ?
O11 Co1 O1 86.1(2) . . ?
O5 Co1 O1 95.0(2) . . ?
O4 Co1 O1 95.8(2) . . ?
O12 Co1 N1 86.8(3) . . ?
O11 Co1 N1 87.5(3) . . ?
O5 Co1 N1 91.8(3) . . ?
O4 Co1 N1 91.9(3) . . ?
O1 Co1 N1 170.2(3) . . ?
O12 Co1 Tb2 40.00(16) . . ?
O11 Co1 Tb2 97.86(16) . . ?
O5 Co1 Tb2 84.90(16) . . ?
O4 Co1 Tb2 140.54(16) . . ?
O1 Co1 Tb2 47.44(15) . . ?
N1 Co1 Tb2 126.4(2) . . ?
O12 Co1 Tb1 99.02(16) . . ?
O11 Co1 Tb1 41.71(17) . . ?
O5 Co1 Tb1 138.50(17) . . ?
O4 Co1 Tb1 85.03(16) . . ?
O1 Co1 Tb1 46.43(15) . . ?
N1 Co1 Tb1 128.69(19) . . ?
Tb2 Co1 Tb1 77.95(3) . . ?
O14 Co2 O13 91.1(2) . . ?
O14 Co2 O9 91.3(2) . . ?
O13 Co2 O9 177.1(2) . . ?
O14 Co2 O8 176.3(2) . . ?
O13 Co2 O8 91.9(2) . . ?
O9 Co2 O8 85.7(2) . . ?
O14 Co2 O2 84.4(2) . . ?
O13 Co2 O2 85.4(2) . . ?
O9 Co2 O2 96.6(2) . . ?
O8 Co2 O2 98.1(2) . . ?
O14 Co2 N2 87.4(3) . . ?
O13 Co2 N2 87.4(3) . . ?
O9 Co2 N2 91.0(3) . . ?
O8 Co2 N2 90.4(3) . . ?
O2 Co2 N2 168.9(3) . . ?
O14 Co2 Tb2 97.11(16) . . ?
O13 Co2 Tb2 41.43(16) . . ?
O9 Co2 Tb2 139.87(16) . . ?
O8 Co2 Tb2 86.61(16) . . ?
O2 Co2 Tb2 45.84(16) . . ?
N2 Co2 Tb2 128.43(19) . . ?
O14 Co2 Tb3 40.40(16) . . ?
O13 Co2 Tb3 97.25(16) . . ?
O9 Co2 Tb3 85.67(16) . . ?
O8 Co2 Tb3 141.20(17) . . ?
O2 Co2 Tb3 45.70(16) . . ?
N2 Co2 Tb3 127.44(19) . . ?
Tb2 Co2 Tb3 76.21(3) . . ?
O3 C1 O4 124.8(8) . . ?
O3 C1 C2 118.7(8) . . ?
O4 C1 C2 116.5(7) . . ?
C4 C2 C1 114.8(7) . . ?
C4 C2 C3 109.7(8) . . ?
C1 C2 C3 109.9(8) . . ?
C4 C2 H2A 107.4 . . ?
C1 C2 H2A 107.4 . . ?
C3 C2 H2A 107.4 . . ?
C2 C3 H3A 109.5 . . ?
C2 C3 H3B 109.5 . . ?
H3A C3 H3B 109.5 . . ?
C2 C3 H3C 109.5 . . ?
H3A C3 H3C 109.5 . . ?
H3B C3 H3C 109.5 . . ?
C2 C4 H4A 109.5 . . ?
C2 C4 H4B 109.5 . . ?
H4A C4 H4B 109.5 . . ?
C2 C4 H4C 109.5 . . ?
H4A C4 H4C 109.5 . . ?
H4B C4 H4C 109.5 . . ?
O6 C5 O5 126.2(8) . . ?
O6 C5 C6 116.6(7) . . ?
O5 C5 C6 117.1(7) . . ?
C8 C6 C5 109.3(7) . . ?
C8 C6 C7 112.3(8) . . ?
C5 C6 C7 112.7(7) . . ?
C8 C6 H6A 107.5 . . ?
C5 C6 H6A 107.5 . . ?
C7 C6 H6A 107.5 . . ?
C6 C7 H7A 109.5 . . ?
C6 C7 H7B 109.5 . . ?
H7A C7 H7B 109.5 . . ?
C6 C7 H7C 109.5 . . ?
H7A C7 H7C 109.5 . . ?
H7B C7 H7C 109.5 . . ?
C6 C8 H8A 109.5 . . ?
C6 C8 H8B 109.5 . . ?
H8A C8 H8B 109.5 . . ?
C6 C8 H8C 109.5 . . ?
H8A C8 H8C 109.5 . . ?
H8B C8 H8C 109.5 . . ?
O7 C9 O8 125.7(8) . . ?
O7 C9 C10 118.2(7) . . ?
O8 C9 C10 116.1(7) . . ?
C12 C10 C9 114.3(7) . . ?
C12 C10 C11 109.5(8) . . ?
C9 C10 C11 109.5(7) . . ?
C12 C10 H10A 107.8 . . ?
C9 C10 H10A 107.8 . . ?
C11 C10 H10A 107.8 . . ?
C10 C11 H11A 109.5 . . ?
C10 C11 H11B 109.5 . . ?
H11A C11 H11B 109.5 . . ?
C10 C11 H11C 109.5 . . ?
H11A C11 H11C 109.5 . . ?
H11B C11 H11C 109.5 . . ?
C10 C12 H12A 109.5 . . ?
C10 C12 H12B 109.5 . . ?
H12A C12 H12B 109.5 . . ?
C10 C12 H12C 109.5 . . ?
H12A C12 H12C 109.5 . . ?
H12B C12 H12C 109.5 . . ?
O10 C13 O9 127.7(8) . . ?
O10 C13 C14 116.0(8) . . ?
O9 C13 C14 116.3(7) . . ?
C15 C14 C13 110.3(8) . . ?
C15 C14 C16 110.9(8) . . ?
C13 C14 C16 108.7(7) . . ?
C15 C14 H14A 109.0 . . ?
C13 C14 H14A 109.0 . . ?
C16 C14 H14A 109.0 . . ?
C14 C15 H15A 109.5 . . ?
C14 C15 H15B 109.5 . . ?
H15A C15 H15B 109.5 . . ?
C14 C15 H15C 109.5 . . ?
H15A C15 H15C 109.5 . . ?
H15B C15 H15C 109.5 . . ?
C14 C16 H16A 109.5 . . ?
C14 C16 H16B 109.5 . . ?
H16A C16 H16B 109.5 . . ?
C14 C16 H16C 109.5 . . ?
H16A C16 H16C 109.5 . . ?
H16B C16 H16C 109.5 . . ?
C18 C17 N1 109.5(7) . . ?
C18 C17 H17A 109.8 . . ?
N1 C17 H17A 109.8 . . ?
C18 C17 H17B 109.8 . . ?
N1 C17 H17B 109.8 . . ?
H17A C17 H17B 108.2 . . ?
O11 C18 C17 110.1(7) . . ?
O11 C18 H18A 109.6 . . ?
C17 C18 H18A 109.6 . . ?
O11 C18 H18B 109.6 . . ?
C17 C18 H18B 109.6 . . ?
H18A C18 H18B 108.2 . . ?
C20 C19 N1 108.5(7) . . ?
C20 C19 H19A 110.0 . . ?
N1 C19 H19A 110.0 . . ?
C20 C19 H19B 110.0 . . ?
N1 C19 H19B 110.0 . . ?
H19A C19 H19B 108.4 . . ?
O12 C20 C19 109.8(7) . . ?
O12 C20 H20A 109.7 . . ?
C19 C20 H20A 109.7 . . ?
O12 C20 H20B 109.7 . . ?
C19 C20 H20B 109.7 . . ?
H20A C20 H20B 108.2 . . ?
N1 C21 C22 114.5(7) . . ?
N1 C21 H21A 108.6 . . ?
C22 C21 H21A 108.6 . . ?
N1 C21 H21B 108.6 . . ?
C22 C21 H21B 108.6 . . ?
H21A C21 H21B 107.6 . . ?
C23 C22 C21 111.0(7) . . ?
C23 C22 H22A 109.4 . . ?
C21 C22 H22A 109.4 . . ?
C23 C22 H22B 109.4 . . ?
C21 C22 H22B 109.4 . . ?
H22A C22 H22B 108.0 . . ?
C22 C23 C24 112.9(7) . . ?
C22 C23 H23A 109.0 . . ?
C24 C23 H23A 109.0 . . ?
C22 C23 H23B 109.0 . . ?
C24 C23 H23B 109.0 . . ?
H23A C23 H23B 107.8 . . ?
C23 C24 H24A 109.5 . . ?
C23 C24 H24B 109.5 . . ?
H24A C24 H24B 109.5 . . ?
C23 C24 H24C 109.5 . . ?
H24A C24 H24C 109.5 . . ?
H24B C24 H24C 109.5 . . ?
C26 C25 N2 114.2(8) . . ?
C26 C25 H25A 108.7 . . ?
N2 C25 H25A 108.7 . . ?
C26 C25 H25B 108.7 . . ?
N2 C25 H25B 108.7 . . ?
H25A C25 H25B 107.6 . . ?
O13 C26 C25 116.3(9) . . ?
O13 C26 H26A 108.2 . . ?
C25 C26 H26A 108.2 . . ?
O13 C26 H26B 108.2 . . ?
C25 C26 H26B 108.2 . . ?
H26A C26 H26B 107.4 . . ?
N2 C27 C28 108.9(7) . . ?
N2 C27 H27A 109.9 . . ?
C28 C27 H27A 109.9 . . ?
N2 C27 H27B 109.9 . . ?
C28 C27 H27B 109.9 . . ?
H27A C27 H27B 108.3 . . ?
O14 C28 C27 107.8(7) . . ?
O14 C28 H28A 110.1 . . ?
C27 C28 H28A 110.1 . . ?
O14 C28 H28B 110.1 . . ?
C27 C28 H28B 110.1 . . ?
H28A C28 H28B 108.5 . . ?
N2 C29 C30 115.4(7) . . ?
N2 C29 H29A 108.4 . . ?
C30 C29 H29A 108.4 . . ?
N2 C29 H29B 108.4 . . ?
C30 C29 H29B 108.4 . . ?
H29A C29 H29B 107.5 . . ?
C31 C30 C29 111.3(7) . . ?
C31 C30 H30A 109.4 . . ?
C29 C30 H30A 109.4 . . ?
C31 C30 H30B 109.4 . . ?
C29 C30 H30B 109.4 . . ?
H30A C30 H30B 108.0 . . ?
C30 C31 C32 112.9(8) . . ?
C30 C31 H31A 109.0 . . ?
C32 C31 H31A 109.0 . . ?
C30 C31 H31B 109.0 . . ?
C32 C31 H31B 109.0 . . ?
H31A C31 H31B 107.8 . . ?
C31 C32 H32A 109.5 . . ?
C31 C32 H32B 109.5 . . ?
H32A C32 H32B 109.5 . . ?
C31 C32 H32C 109.5 . . ?
H32A C32 H32C 109.5 . . ?
H32B C32 H32C 109.5 . . ?
Co1 O1 Tb1 98.7(2) . . ?
Co1 O1 Tb2 97.5(2) . . ?
Tb1 O1 Tb2 116.9(2) . . ?
Co1 O1 H1 101.0 . . ?
Tb1 O1 H1 110.6 . . ?
Tb2 O1 H1 125.1 . . ?
Co2 O2 Tb2 99.5(2) . . ?
Co2 O2 Tb3 100.1(2) . . ?
Tb2 O2 Tb3 116.2(2) . . ?
Co2 O2 H2 95.8 . . ?
Tb2 O2 H2 103.3 . . ?
Tb3 O2 H2 133.9 . . ?
C1 O3 Tb1 135.9(5) . . ?
C1 O4 Co1 127.5(5) . . ?
C5 O5 Co1 127.2(5) . . ?
C5 O6 Tb2 134.1(5) . . ?
C9 O7 Tb2 135.3(5) . . ?
C9 O8 Co2 125.2(5) . . ?
C13 O9 Co2 124.8(5) . . ?
C13 O10 Tb3 136.3(5) . . ?
C18 O11 Co1 109.3(5) . . ?
C18 O11 Tb1 132.7(5) . . ?
Co1 O11 Tb1 105.6(2) . . ?
C20 O12 Co1 113.8(5) . . ?
C20 O12 Tb2 137.4(5) . . ?
Co1 O12 Tb2 107.8(2) . . ?
C26 O13 Co2 112.0(5) . . ?
C26 O13 Tb2 134.6(6) . . ?
Co2 O13 Tb2 106.1(2) . . ?
C28 O14 Co2 113.0(5) . . ?
C28 O14 Tb3 139.1(5) . . ?
Co2 O14 Tb3 107.9(2) . . ?
N3 O15 Tb1 114.1(4) . . ?
N3 O15 Tb2 113.9(5) . . ?
Tb1 O15 Tb2 116.6(2) . . ?
N4 O18 Tb2 119.3(5) . . ?
N4 O18 Tb3 108.2(5) . . ?
Tb2 O18 Tb3 114.2(2) . . ?
N4 O19 Tb3 92.9(7) . . ?
N4 O20' Tb2 98.1(14) . . ?
C19 N1 C21 110.9(6) . . ?
C19 N1 C17 110.3(7) . . ?
C21 N1 C17 109.5(6) . . ?
C19 N1 Co1 104.2(5) . . ?
C21 N1 Co1 114.8(5) . . ?
C17 N1 Co1 107.1(5) . . ?
C27 N2 C25 112.1(7) . . ?
C27 N2 C29 109.9(6) . . ?
C25 N2 C29 109.3(7) . . ?
C27 N2 Co2 104.0(5) . . ?
C25 N2 Co2 106.0(5) . . ?
C29 N2 Co2 115.4(5) . . ?
O17 N3 O16 124.8(7) . . ?
O17 N3 O15 118.3(7) . . ?
O16 N3 O15 116.9(7) . . ?
O20 N4 O18 131.0(11) . . ?
O19' N4 O18 137.1(18) . . ?
O19' N4 O20' 125.2(18) . . ?
O18 N4 O20' 96.8(14) . . ?
O20 N4 O19 120.4(10) . . ?
O18 N4 O19 108.6(8) . . ?

loop_
_geom_bond_atom_site_label_1
_geom_bond_atom_site_label_2
_geom_bond_distance
_geom_bond_site_symmetry_2
_geom_bond_publ_flag
Tb1 O11 2.311(5) 2_655 ?
Tb1 O11 2.311(5) . ?
Tb1 O3 2.322(5) . ?
Tb1 O3 2.322(5) 2_655 ?
Tb1 O1 2.452(5) 2_655 ?
Tb1 O1 2.452(5) . ?
Tb1 O15 2.468(5) . ?
Tb1 O15 2.468(5) 2_655 ?
Tb1 Co1 3.3456(14) . ?
Tb1 Co1 3.3456(14) 2_655 ?
Tb2 O12 2.254(5) . ?
Tb2 O13 2.310(5) . ?
Tb2 O6 2.330(6) . ?
Tb2 O7 2.380(6) . ?
Tb2 O2 2.440(5) . ?
Tb2 O18 2.468(6) . ?
Tb2 O15 2.474(5) . ?
Tb2 O1 2.480(5) . ?
Tb2 O20' 2.85(3) . ?
Tb2 Co1 3.3388(13) . ?
Tb2 Co2 3.3549(13) . ?
Tb3 O14 2.308(5) 2_655 ?
Tb3 O14 2.308(5) . ?
Tb3 O10 2.336(6) . ?
Tb3 O10 2.336(6) 2_655 ?
Tb3 O2 2.463(5) 2_655 ?
Tb3 O2 2.463(5) . ?
Tb3 O18 2.489(6) 2_655 ?
Tb3 O18 2.489(6) . ?
Tb3 O19 2.787(13) 2_655 ?
Tb3 O19 2.787(13) . ?
Tb3 Co2 3.3883(14) . ?
Tb3 Co2 3.3883(14) 2_655 ?
Co1 O12 1.868(5) . ?
Co1 O11 1.875(5) . ?
Co1 O5 1.920(6) . ?
Co1 O4 1.921(5) . ?
Co1 O1 1.935(5) . ?
Co1 N1 1.976(7) . ?
Co2 O14 1.869(5) . ?
Co2 O13 1.876(5) . ?
Co2 O9 1.928(5) . ?
Co2 O8 1.931(6) . ?
Co2 O2 1.936(5) . ?
Co2 N2 1.990(7) . ?
C1 O3 1.263(10) . ?
C1 O4 1.275(10) . ?
C1 C2 1.517(11) . ?
C2 C4 1.499(12) . ?
C2 C3 1.526(13) . ?
C2 H2A 1.0000 . ?
C3 H3A 0.9800 . ?
C3 H3B 0.9800 . ?
C3 H3C 0.9800 . ?
C4 H4A 0.9800 . ?
C4 H4B 0.9800 . ?
C4 H4C 0.9800 . ?
C5 O6 1.262(9) . ?
C5 O5 1.266(9) . ?
C5 C6 1.522(12) . ?
C6 C8 1.522(12) . ?
C6 C7 1.523(11) . ?
C6 H6A 1.0000 . ?
C7 H7A 0.9800 . ?
C7 H7B 0.9800 . ?
C7 H7C 0.9800 . ?
C8 H8A 0.9800 . ?
C8 H8B 0.9800 . ?
C8 H8C 0.9800 . ?
C9 O7 1.240(9) . ?
C9 O8 1.291(9) . ?
C9 C10 1.529(11) . ?
C10 C12 1.526(11) . ?
C10 C11 1.529(13) . ?
C10 H10A 1.0000 . ?
C11 H11A 0.9800 . ?
C11 H11B 0.9800 . ?
C11 H11C 0.9800 . ?
C12 H12A 0.9800 . ?
C12 H12B 0.9800 . ?
C12 H12C 0.9800 . ?
C13 O10 1.243(9) . ?
C13 O9 1.273(9) . ?
C13 C14 1.529(11) . ?
C14 C15 1.512(12) . ?
C14 C16 1.534(12) . ?
C14 H14A 1.0000 . ?
C15 H15A 0.9800 . ?
C15 H15B 0.9800 . ?
C15 H15C 0.9800 . ?
C16 H16A 0.9800 . ?
C16 H16B 0.9800 . ?
C16 H16C 0.9800 . ?
C17 C18 1.480(11) . ?
C17 N1 1.511(10) . ?
C17 H17A 0.9900 . ?
C17 H17B 0.9900 . ?
C18 O11 1.420(9) . ?
C18 H18A 0.9900 . ?
C18 H18B 0.9900 . ?
C19 C20 1.488(12) . ?
C19 N1 1.502(10) . ?
C19 H19A 0.9900 . ?
C19 H19B 0.9900 . ?
C20 O12 1.418(10) . ?
C20 H20A 0.9900 . ?
C20 H20B 0.9900 . ?
C21 N1 1.503(10) . ?
C21 C22 1.537(11) . ?
C21 H21A 0.9900 . ?
C21 H21B 0.9900 . ?
C22 C23 1.506(10) . ?
C22 H22A 0.9900 . ?
C22 H22B 0.9900 . ?
C23 C24 1.528(11) . ?
C23 H23A 0.9900 . ?
C23 H23B 0.9900 . ?
C24 H24A 0.9800 . ?
C24 H24B 0.9800 . ?
C24 H24C 0.9800 . ?
C25 C26 1.439(11) . ?
C25 N2 1.489(10) . ?
C25 H25A 0.9900 . ?
C25 H25B 0.9900 . ?
C26 O13 1.356(11) . ?
C26 H26A 0.9900 . ?
C26 H26B 0.9900 . ?
C27 N2 1.484(10) . ?
C27 C28 1.518(12) . ?
C27 H27A 0.9900 . ?
C27 H27B 0.9900 . ?
C28 O14 1.399(10) . ?
C28 H28A 0.9900 . ?
C28 H28B 0.9900 . ?
C29 N2 1.492(10) . ?
C29 C30 1.539(11) . ?
C29 H29A 0.9900 . ?
C29 H29B 0.9900 . ?
C30 C31 1.516(11) . ?
C30 H30A 0.9900 . ?
C30 H30B 0.9900 . ?
C31 C32 1.532(12) . ?
C31 H31A 0.9900 . ?
C31 H31B 0.9900 . ?
C32 H32A 0.9800 . ?
C32 H32B 0.9800 . ?
C32 H32C 0.9800 . ?
O1 H1 0.9000 . ?
O2 H2 0.8999 . ?
O15 N3 1.295(8) . ?
O16 N3 1.234(9) . ?
O17 N3 1.230(9) . ?
O18 N4 1.286(9) . ?
O19 N4 1.308(9) . ?
O20 N4 1.218(9) . ?
O19' N4 1.231(13) . ?
O20' N4 1.296(13) . ?

loop_
_geom_hbond_atom_site_label_D
_geom_hbond_atom_site_label_H
_geom_hbond_atom_site_label_A
_geom_hbond_distance_DH
_geom_hbond_distance_HA
_geom_hbond_distance_DA
_geom_hbond_angle_DHA
_geom_hbond_site_symmetry_A
C20 H20A O7 0.99 2.38 2.981(10) 118.4 .
C21 H21B O5 0.99 2.51 3.099(10) 117.9 .
C28 H28B O10 0.99 2.49 3.063(11) 116.8 2_655
C29 H29A O9 0.99 2.40 3.007(10) 118.6 .
